data_2213847
loop_
_publ_author_name
'Hui Jiang'
'Jian-Fang Ma'
'Wen-Li Zhang'

_publ_section_title
Di-\m-chlorido-bis[(2-anilinobenzoato-\k^2^<i>O</i>,<i>O</i>')(1,10-phenanthroline-\k^2^<i>N</i>,<i>N</i>')copper(II)]
_journal_coeditor_code HY2064
_journal_issue 6
_journal_name_full 'Acta Crystallographica Section E'
_journal_page_first m1681
_journal_page_last m1681
_journal_paper_doi 10.1107/S1600536807024725
_journal_volume 63
_journal_year 2007
_chemical_formula_iupac '[Cu2 (C13 H10 N O2)2 Cl2 (C12 H8 N2)2]'
_chemical_formula_moiety 'C50 H36 Cl2 Cu2 N6 O4'
_chemical_formula_sum 'C50 H36 Cl2 Cu2 N6 O4'
_chemical_formula_weight 982.83
_chemical_name_systematic
;
Di-\m-chlorido-bis[(2-anilinobenzoato-\k^2^O,O')(1,10-phenanthroline-
\k^2^N,N')copper(II)]
;
_space_group_IT_number 14
_symmetry_cell_setting monoclinic
_symmetry_space_group_name_Hall '-P 2ybc'
_symmetry_space_group_name_H-M 'P 1 21/c 1'
_atom_sites_solution_hydrogens geom
_atom_sites_solution_primary direct
_atom_sites_solution_secondary difmap
_audit_creation_method SHELXL-97
_cell_angle_alpha 90.00
_cell_angle_beta 100.843(2)
_cell_angle_gamma 90.00
_cell_formula_units_Z 2
_cell_length_a 14.1685(18)
_cell_length_b 10.3545(13)
_cell_length_c 14.9955(19)
_cell_measurement_reflns_used 5099
_cell_measurement_temperature 293(2)
_cell_measurement_theta_max 28.3
_cell_measurement_theta_min 2.4
_cell_volume 2160.7(5)
_computing_cell_refinement 'SAINT (Bruker, 1997)'
_computing_data_collection 'SMART (Bruker, 1997)'
_computing_data_reduction SAINT
_computing_molecular_graphics 'SHELXTL-Plus (Sheldrick, 1990)'
_computing_publication_material SHELXL97
_computing_structure_refinement 'SHELXL97 (Sheldrick, 1997)'
_computing_structure_solution 'SHELXS97 (Sheldrick, 1997)'
_diffrn_ambient_temperature 293(2)
_diffrn_measured_fraction_theta_full 0.999
_diffrn_measured_fraction_theta_max 0.954
_diffrn_measurement_device_type 'Bruker SMART APEX CCD area-detector'
_diffrn_measurement_method '\f and \w scans'
_diffrn_radiation_monochromator graphite
_diffrn_radiation_source 'fine-focus sealed tube'
_diffrn_radiation_type MoK\a
_diffrn_radiation_wavelength 0.71073
_diffrn_reflns_av_R_equivalents 0.0411
_diffrn_reflns_av_sigmaI/netI 0.0554
_diffrn_reflns_limit_h_max 17
_diffrn_reflns_limit_h_min -18
_diffrn_reflns_limit_k_max 13
_diffrn_reflns_limit_k_min -6
_diffrn_reflns_limit_l_max 19
_diffrn_reflns_limit_l_min -19
_diffrn_reflns_number 12962
_diffrn_reflns_theta_full 25.00
_diffrn_reflns_theta_max 28.27
_diffrn_reflns_theta_min 2.40
_diffrn_standards_number 0
_exptl_absorpt_coefficient_mu 1.163
_exptl_absorpt_correction_T_max 0.718
_exptl_absorpt_correction_T_min 0.643
_exptl_absorpt_correction_type multi-scan
_exptl_absorpt_process_details '(SADABS; Sheldrick, 1996)'
_exptl_crystal_colour green
_exptl_crystal_density_diffrn 1.511
_exptl_crystal_density_method 'not measured'
_exptl_crystal_description block
_exptl_crystal_F_000 1004
_exptl_crystal_size_max 0.40
_exptl_crystal_size_mid 0.32
_exptl_crystal_size_min 0.28
_refine_diff_density_max 0.300
_refine_diff_density_min -0.459
_refine_ls_extinction_method none
_refine_ls_goodness_of_fit_ref 1.026
_refine_ls_hydrogen_treatment mixed
_refine_ls_matrix_type full
_refine_ls_number_parameters 292
_refine_ls_number_reflns 5099
_refine_ls_number_restraints 0
_refine_ls_restrained_S_all 1.026
_refine_ls_R_factor_all 0.0745
_refine_ls_R_factor_gt 0.0396
_refine_ls_shift/su_max 0.001
_refine_ls_shift/su_mean 0.001
_refine_ls_structure_factor_coef Fsqd
_refine_ls_weighting_details 'calc w=1/[\s^2^(Fo^2^)+(0.0355P)^2^] where P=(Fo^2^+2Fc^2^)/3'
_refine_ls_weighting_scheme calc
_refine_ls_wR_factor_gt 0.0806
_refine_ls_wR_factor_ref 0.0918
_reflns_number_gt 3284
_reflns_number_total 5099
_reflns_threshold_expression >2\s(I)
_cod_data_source_file hy2064.cif
_cod_data_source_block I
_cod_depositor_comments
;
The following automatic conversions were performed:
'_symmetry_cell_setting' value 'Monoclinic' changed to 'monoclinic'
according to '/home/saulius/struct/CIF-dictionaries/cif_core.dic'
dictionary named 'cif_core.dic' version 2.4.1 from 2010-06-29.

Automatic conversion script
Id: cif_fix_enum 1527 2010-12-29 10:47:43Z saulius 

The following automatic conversions were performed:

'_chemical_melting_point' value 'not measured' was changed to '?' -
the value is undefined or not given.

Automatic conversion script
Id: cif_fix_values 1646 2011-03-28 12:23:43Z adriana 

The following automatic conversions were performed:

'_chemical_melting_point' value 'not measured' was changed to '?' -
the value is undefined or not given.

'_symmetry_cell_setting' value
'Monoclinic' changed to 'monoclinic' according to
/home/saulius/struct/CIF-dictionaries/cif_core.dic dictionary named
'cif_core.dic' version 2.4.1 from 2010-06-29.

Automatic conversion script
Id: cif_fix_values 1715 2011-07-08 13:25:40Z adriana 
;
_cod_original_sg_symbol_H-M 'P 21/c'
_cod_database_code 2213847
_cod_database_fobs_code 2213847

loop_
_symmetry_equiv_pos_as_xyz
'x, y, z'
'-x, y+1/2, -z+1/2'
'-x, -y, -z'
'x, -y-1/2, z-1/2'

loop_
_atom_site_type_symbol
_atom_site_label
_atom_site_fract_x
_atom_site_fract_y
_atom_site_fract_z
_atom_site_U_iso_or_equiv
_atom_site_adp_type
_atom_site_calc_flag
_atom_site_refinement_flags
_atom_site_occupancy
Cu Cu1 0.38851(2) 0.57806(3) 0.46359(2) 0.03554(11) Uani d . 1
C C1 0.2915(2) 0.7342(3) 0.2981(2) 0.0569(8) Uani d . 1
H H1 0.2811 0.6567 0.2665 0.068 Uiso calc R 1
C C2 0.2601(2) 0.8483(4) 0.2536(2) 0.0775(11) Uani d . 1
H H2 0.2298 0.8463 0.1929 0.093 Uiso calc R 1
C C3 0.2735(2) 0.9628(4) 0.2984(3) 0.0759(10) Uani d . 1
H H3 0.2520 1.0391 0.2686 0.091 Uiso calc R 1
C C4 0.3194(2) 0.9658(3) 0.3892(2) 0.0517(7) Uani d . 1
C C5 0.34946(17) 0.8467(2) 0.42921(18) 0.0380(6) Uani d . 1
C C6 0.3382(2) 1.0797(3) 0.4440(3) 0.0643(9) Uani d . 1
H H6 0.3188 1.1596 0.4186 0.077 Uiso calc R 1
C C7 0.3832(2) 1.0736(3) 0.5312(3) 0.0610(9) Uani d . 1
H H7 0.3949 1.1495 0.5646 0.073 Uiso calc R 1
C C8 0.41356(19) 0.9538(2) 0.5737(2) 0.0463(7) Uani d . 1
C C9 0.39598(17) 0.8408(2) 0.52190(17) 0.0361(6) Uani d . 1
C C10 0.4697(2) 0.7138(3) 0.64042(18) 0.0504(7) Uani d . 1
H H10 0.4905 0.6333 0.6635 0.060 Uiso calc R 1
C C11 0.4894(2) 0.8213(3) 0.6963(2) 0.0618(9) Uani d . 1
H H11 0.5216 0.8119 0.7560 0.074 Uiso calc R 1
C C12 0.4614(2) 0.9394(3) 0.6635(2) 0.0592(9) Uani d . 1
H H12 0.4741 1.0116 0.7008 0.071 Uiso calc R 1
C C13 0.2532(2) 0.4353(2) 0.36398(18) 0.0423(6) Uani d . 1
C C14 0.20479(18) 0.3495(2) 0.28849(16) 0.0378(6) Uani d . 1
C C15 0.2531(2) 0.3170(2) 0.21885(17) 0.0437(7) Uani d . 1
H H15 0.3153 0.3474 0.2215 0.052 Uiso calc R 1
C C16 0.2121(2) 0.2417(3) 0.14645(18) 0.0502(7) Uani d . 1
H H16 0.2463 0.2210 0.1012 0.060 Uiso calc R 1
C C17 0.1199(2) 0.1976(3) 0.14189(19) 0.0556(8) Uani d . 1
H H17 0.0913 0.1468 0.0931 0.067 Uiso calc R 1
C C18 0.0694(2) 0.2279(3) 0.2089(2) 0.0560(8) Uani d . 1
H H18 0.0068 0.1982 0.2042 0.067 Uiso calc R 1
C C19 0.1104(2) 0.3023(2) 0.28385(19) 0.0465(7) Uani d . 1
C C20 -0.00863(19) 0.2604(3) 0.38439(19) 0.0488(7) Uani d . 1
C C21 -0.0202(2) 0.1287(3) 0.3698(2) 0.0632(9) Uani d . 1
H H21 0.0167 0.0857 0.3340 0.076 Uiso calc R 1
C C22 -0.0867(2) 0.0609(3) 0.4082(2) 0.0725(10) Uani d . 1
H H22 -0.0947 -0.0273 0.3975 0.087 Uiso calc R 1
C C23 -0.1407(2) 0.1224(4) 0.4619(2) 0.0719(10) Uani d . 1
H H23 -0.1853 0.0761 0.4872 0.086 Uiso calc R 1
C C24 -0.1289(2) 0.2532(3) 0.4784(2) 0.0618(9) Uani d . 1
H H24 -0.1643 0.2949 0.5161 0.074 Uiso calc R 1
C C25 -0.0646(2) 0.3212(3) 0.43881(19) 0.0516(7) Uani d . 1
H H25 -0.0583 0.4098 0.4485 0.062 Uiso calc R 1
N N1 0.42259(14) 0.72155(19) 0.55568(13) 0.0364(5) Uani d . 1
N N2 0.33596(14) 0.7321(2) 0.38417(14) 0.0389(5) Uani d . 1
O O1 0.34218(12) 0.45837(16) 0.36536(12) 0.0441(4) Uani d . 1
O O2 0.20849(14) 0.48232(18) 0.41969(14) 0.0598(6) Uani d . 1
Cl Cl1 0.43055(5) 0.41708(6) 0.56938(4) 0.04377(17) Uani d . 1
N N3 0.05935(19) 0.3350(2) 0.35103(18) 0.0620(8) Uani d . 1
H H3N 0.090(2) 0.397(3) 0.389(2) 0.093 Uiso d . 1

loop_
_atom_site_aniso_label
_atom_site_aniso_U_11
_atom_site_aniso_U_22
_atom_site_aniso_U_33
_atom_site_aniso_U_12
_atom_site_aniso_U_13
_atom_site_aniso_U_23
Cu1 0.04285(19) 0.02743(17) 0.03428(18) -0.00175(14) 0.00194(13) -0.00253(13)
C1 0.0589(19) 0.058(2) 0.0487(18) 0.0005(15) -0.0022(15) 0.0070(15)
C2 0.081(3) 0.091(3) 0.051(2) 0.012(2) -0.0102(18) 0.025(2)
C3 0.076(2) 0.067(2) 0.081(3) 0.015(2) 0.006(2) 0.035(2)
C4 0.0479(17) 0.0423(17) 0.068(2) 0.0088(14) 0.0174(15) 0.0180(15)
C5 0.0344(14) 0.0360(16) 0.0454(16) 0.0014(12) 0.0123(12) 0.0065(12)
C6 0.070(2) 0.0270(16) 0.102(3) 0.0102(15) 0.034(2) 0.0123(17)
C7 0.067(2) 0.0284(16) 0.096(3) -0.0064(15) 0.037(2) -0.0112(17)
C8 0.0443(16) 0.0332(15) 0.066(2) -0.0051(12) 0.0230(15) -0.0121(14)
C9 0.0358(14) 0.0302(14) 0.0448(15) -0.0009(11) 0.0135(12) -0.0032(11)
C10 0.0628(19) 0.0461(17) 0.0387(16) 0.0081(14) 0.0005(14) -0.0069(13)
C11 0.072(2) 0.068(2) 0.0414(17) 0.0049(18) 0.0004(15) -0.0214(16)
C12 0.061(2) 0.056(2) 0.061(2) -0.0064(16) 0.0123(16) -0.0331(16)
C13 0.0507(17) 0.0294(14) 0.0457(16) -0.0048(13) 0.0060(13) -0.0034(12)
C14 0.0416(15) 0.0302(14) 0.0390(15) -0.0044(11) 0.0009(12) -0.0004(11)
C15 0.0470(16) 0.0391(16) 0.0428(16) -0.0031(13) 0.0031(13) 0.0001(13)
C16 0.063(2) 0.0471(17) 0.0391(16) -0.0008(15) 0.0070(14) -0.0035(13)
C17 0.067(2) 0.0500(18) 0.0421(17) -0.0128(15) -0.0092(15) -0.0066(14)
C18 0.0500(18) 0.060(2) 0.0540(19) -0.0205(15) 0.0002(15) -0.0107(15)
C19 0.0496(17) 0.0396(16) 0.0496(17) -0.0097(13) 0.0078(14) -0.0030(13)
C20 0.0397(16) 0.0508(18) 0.0544(18) -0.0098(14) 0.0056(13) -0.0066(14)
C21 0.064(2) 0.0524(19) 0.081(2) -0.0103(16) 0.0342(18) -0.0120(17)
C22 0.079(2) 0.051(2) 0.091(3) -0.0184(18) 0.026(2) -0.0093(18)
C23 0.058(2) 0.081(3) 0.084(3) -0.0147(19) 0.0313(19) 0.001(2)
C24 0.051(2) 0.072(2) 0.064(2) 0.0018(17) 0.0158(16) -0.0056(17)
C25 0.0470(17) 0.0515(18) 0.0541(18) -0.0023(14) 0.0039(14) -0.0076(14)
N1 0.0443(13) 0.0316(12) 0.0330(12) 0.0019(10) 0.0060(10) -0.0032(9)
N2 0.0399(12) 0.0388(13) 0.0358(12) -0.0010(10) 0.0016(10) 0.0026(10)
O1 0.0398(11) 0.0433(11) 0.0462(11) -0.0080(8) 0.0009(8) -0.0105(8)
O2 0.0577(13) 0.0571(13) 0.0682(14) -0.0152(10) 0.0209(11) -0.0282(11)
Cl1 0.0519(4) 0.0330(3) 0.0466(4) -0.0034(3) 0.0096(3) 0.0086(3)
N3 0.0609(17) 0.0593(18) 0.0713(19) -0.0270(14) 0.0264(14) -0.0223(14)

loop_
_atom_type_symbol
_atom_type_description
_atom_type_scat_dispersion_real
_atom_type_scat_dispersion_imag
_atom_type_scat_source
C C 0.0033 0.0016 'International Tables Vol C Tables 4.2.6.8 and 6.1.1.4'
H H 0.0000 0.0000 'International Tables Vol C Tables 4.2.6.8 and 6.1.1.4'
N N 0.0061 0.0033 'International Tables Vol C Tables 4.2.6.8 and 6.1.1.4'
O O 0.0106 0.0060 'International Tables Vol C Tables 4.2.6.8 and 6.1.1.4'
Cl Cl 0.1484 0.1585 'International Tables Vol C Tables 4.2.6.8 and 6.1.1.4'
Cu Cu 0.3201 1.2651 'International Tables Vol C Tables 4.2.6.8 and 6.1.1.4'

loop_
_geom_angle_atom_site_label_1
_geom_angle_atom_site_label_2
_geom_angle_atom_site_label_3
_geom_angle_site_symmetry_3
_geom_angle
_geom_angle_publ_flag
O1 Cu1 N1 . 171.49(8) y
O1 Cu1 N2 . 91.26(8) y
O2 Cu1 N1 . 121.94(6) y
O2 Cu1 N2 . 85.45(8) y
N1 Cu1 N2 . 80.73(8) y
O1 Cu1 Cl1 . 93.86(6) y
O2 Cu1 Cl1 . 90.70(6) y
N1 Cu1 Cl1 . 93.65(6) y
N2 Cu1 Cl1 . 170.08(6) y
O1 Cu1 Cl1 3_666 94.02(6) y
O2 Cu1 Cl1 3_666 147.97(6) y
N1 Cu1 Cl1 3_666 89.91(6) y
N2 Cu1 Cl1 3_666 97.64(6) y
Cl1 Cu1 Cl1 3_666 90.47(2) y
O1 Cu1 O2 . 53.97(7) y
N2 C1 C2 . 122.2(3) ?
N2 C1 H1 . 118.9 ?
C2 C1 H1 . 118.9 ?
C3 C2 C1 . 120.1(3) ?
C3 C2 H2 . 119.9 ?
C1 C2 H2 . 119.9 ?
C2 C3 C4 . 119.9(3) ?
C2 C3 H3 . 120.0 ?
C4 C3 H3 . 120.0 ?
C3 C4 C5 . 116.5(3) ?
C3 C4 C6 . 125.4(3) ?
C5 C4 C6 . 118.0(3) ?
N2 C5 C4 . 123.5(3) ?
N2 C5 C9 . 116.3(2) ?
C4 C5 C9 . 120.2(2) ?
C7 C6 C4 . 121.4(3) ?
C7 C6 H6 . 119.3 ?
C4 C6 H6 . 119.3 ?
C6 C7 C8 . 121.6(3) ?
C6 C7 H7 . 119.2 ?
C8 C7 H7 . 119.2 ?
C12 C8 C9 . 116.7(3) ?
C12 C8 C7 . 125.1(3) ?
C9 C8 C7 . 118.2(3) ?
N1 C9 C8 . 122.9(2) ?
N1 C9 C5 . 116.6(2) ?
C8 C9 C5 . 120.5(2) ?
N1 C10 C11 . 122.6(3) ?
N1 C10 H10 . 118.7 ?
C11 C10 H10 . 118.7 ?
C12 C11 C10 . 119.6(3) ?
C12 C11 H11 . 120.2 ?
C10 C11 H11 . 120.2 ?
C11 C12 C8 . 120.3(3) ?
C11 C12 H12 . 119.9 ?
C8 C12 H12 . 119.9 ?
O2 C13 O1 . 122.9(2) ?
O2 C13 C14 . 121.5(2) ?
O1 C13 C14 . 115.6(2) ?
C15 C14 C19 . 118.3(2) ?
C15 C14 C13 . 119.3(2) ?
C19 C14 C13 . 122.4(2) ?
C16 C15 C14 . 122.4(3) ?
C16 C15 H15 . 118.8 ?
C14 C15 H15 . 118.8 ?
C15 C16 C17 . 119.0(3) ?
C15 C16 H16 . 120.5 ?
C17 C16 H16 . 120.5 ?
C18 C17 C16 . 120.5(3) ?
C18 C17 H17 . 119.7 ?
C16 C17 H17 . 119.7 ?
C17 C18 C19 . 121.4(3) ?
C17 C18 H18 . 119.3 ?
C19 C18 H18 . 119.3 ?
N3 C19 C18 . 121.7(3) ?
N3 C19 C14 . 119.8(2) ?
C18 C19 C14 . 118.5(3) ?
C21 C20 C25 . 118.3(3) ?
C21 C20 N3 . 123.8(3) ?
C25 C20 N3 . 117.8(3) ?
C22 C21 C20 . 120.2(3) ?
C22 C21 H21 . 119.9 ?
C20 C21 H21 . 119.9 ?
C23 C22 C21 . 120.6(3) ?
C23 C22 H22 . 119.7 ?
C21 C22 H22 . 119.7 ?
C22 C23 C24 . 120.0(3) ?
C22 C23 H23 . 120.0 ?
C24 C23 H23 . 120.0 ?
C25 C24 C23 . 119.5(3) ?
C25 C24 H24 . 120.2 ?
C23 C24 H24 . 120.2 ?
C24 C25 C20 . 121.3(3) ?
C24 C25 H25 . 119.3 ?
C20 C25 H25 . 119.3 ?
C10 N1 C9 . 117.8(2) ?
C10 N1 Cu1 . 128.62(18) ?
C9 N1 Cu1 . 113.47(16) ?
C1 N2 C5 . 117.7(2) ?
C1 N2 Cu1 . 129.35(19) ?
C5 N2 Cu1 . 112.90(16) ?
C13 O1 Cu1 . 108.82(16) ?
Cu1 Cl1 Cu1 3_666 89.53(2) ?
C19 N3 C20 . 127.8(2) ?
C19 N3 H3N . 112(2) ?
C20 N3 H3N . 116(2) ?

loop_
_geom_bond_atom_site_label_1
_geom_bond_atom_site_label_2
_geom_bond_site_symmetry_2
_geom_bond_distance
_geom_bond_publ_flag
Cu1 O1 . 1.9423(16) yes
Cu1 N1 . 2.0241(19) yes
Cu1 N2 . 2.045(2) yes
Cu1 Cl1 . 2.3010(7) yes
Cu1 O2 . 2.700(2) yes
Cu1 Cl1 3_666 2.7011(8) yes
C1 N2 . 1.326(3) ?
C1 C2 . 1.388(4) ?
C1 H1 . 0.9300 ?
C2 C3 . 1.359(5) ?
C2 H2 . 0.9300 ?
C3 C4 . 1.395(4) ?
C3 H3 . 0.9300 ?
C4 C5 . 1.402(3) ?
C4 C6 . 1.433(4) ?
C5 N2 . 1.361(3) ?
C5 C9 . 1.423(3) ?
C6 C7 . 1.345(4) ?
C6 H6 . 0.9300 ?
C7 C8 . 1.424(4) ?
C7 H7 . 0.9300 ?
C8 C12 . 1.396(4) ?
C8 C9 . 1.400(3) ?
C9 N1 . 1.361(3) ?
C10 N1 . 1.322(3) ?
C10 C11 . 1.389(4) ?
C10 H10 . 0.9300 ?
C11 C12 . 1.350(4) ?
C11 H11 . 0.9300 ?
C12 H12 . 0.9300 ?
C13 O2 . 1.239(3) ?
C13 O1 . 1.279(3) ?
C13 C14 . 1.500(3) ?
C14 C15 . 1.393(3) ?
C14 C19 . 1.413(3) ?
C15 C16 . 1.373(3) ?
C15 H15 . 0.9300 ?
C16 C17 . 1.374(4) ?
C16 H16 . 0.9300 ?
C17 C18 . 1.374(4) ?
C17 H17 . 0.9300 ?
C18 C19 . 1.396(4) ?
C18 H18 . 0.9300 ?
C19 N3 . 1.388(3) ?
C20 C21 . 1.386(4) ?
C20 C25 . 1.391(4) ?
C20 N3 . 1.399(3) ?
C21 C22 . 1.384(4) ?
C21 H21 . 0.9300 ?
C22 C23 . 1.367(4) ?
C22 H22 . 0.9300 ?
C23 C24 . 1.382(4) ?
C23 H23 . 0.9300 ?
C24 C25 . 1.372(4) ?
C24 H24 . 0.9300 ?
C25 H25 . 0.9300 ?
Cl1 Cu1 3_666 2.7011(8) ?
N3 H3N . 0.91(3) ?

loop_
_geom_hbond_atom_site_label_D
_geom_hbond_atom_site_label_H
_geom_hbond_atom_site_label_A
_geom_hbond_distance_DH
_geom_hbond_distance_HA
_geom_hbond_distance_DA
_geom_hbond_angle_DHA
_geom_hbond_publ_flag
N3 H3N O2 0.91(3) 1.88(3) 2.652(3) 142(3) y
